data_4079037
loop_
_publ_author_name
'Yang, Yi-Fan'
'Foo, Cechao'
'Ganguly, Rakesh'
'Li, Yongxin'
'So, Cheuk-Wai'

_publ_section_title
;
 Synthesis of a Tin(II) 1,3-Benzobis(thiophosphinoyl)methanediide Complex
 and Its Reactions with Aluminum Compounds
;
_journal_issue 18
_journal_name_full Organometallics
_journal_page_first 6538
_journal_paper_doi 10.1021/om300345u
_journal_volume 31
_journal_year 2012
_chemical_formula_moiety 'C31 H39 K O3 P2 S2'
_chemical_formula_sum 'C31 H39 K O3 P2 S2'
_chemical_formula_weight 624.78
_chemical_name_systematic
;

 ?

;
_space_group_IT_number 29
_symmetry_cell_setting orthorhombic
_symmetry_space_group_name_Hall 'P 2c -2ac'
_symmetry_space_group_name_H-M 'P c a 21'
_atom_sites_solution_hydrogens geom
_atom_sites_solution_primary direct
_atom_sites_solution_secondary difmap
_audit_creation_method SHELXL-97
_cell_angle_alpha 90.00
_cell_angle_beta 90.00
_cell_angle_gamma 90.00
_cell_formula_units_Z 4
_cell_length_a 15.8480(12)
_cell_length_b 11.6578(9)
_cell_length_c 17.3963(11)
_cell_measurement_reflns_used 6900
_cell_measurement_temperature 173(2)
_cell_measurement_theta_max 25.01
_cell_measurement_theta_min 2.17
_cell_volume 3214.0(4)
_computing_cell_refinement 'Bruker SMART'
_computing_data_collection 'Bruker SMART'
_computing_data_reduction 'Bruker SAINT'
_computing_molecular_graphics 'Bruker SHELXTL'
_computing_publication_material 'Bruker SHELXTL'
_computing_structure_refinement 'SHELXL-97 (Sheldrick, 1997)'
_computing_structure_solution 'SHELXS-97 (Sheldrick, 1990)'
_diffrn_ambient_temperature 173(2)
_diffrn_measured_fraction_theta_full 0.998
_diffrn_measured_fraction_theta_max 0.998
_diffrn_measurement_device_type 'CCD area detector'
_diffrn_measurement_method 'phi and omega scans'
_diffrn_radiation_monochromator graphite
_diffrn_radiation_source 'fine-focus sealed tube'
_diffrn_radiation_type MoK\a
_diffrn_radiation_wavelength 0.71073
_diffrn_reflns_av_R_equivalents 0.0612
_diffrn_reflns_av_sigmaI/netI 0.0692
_diffrn_reflns_limit_h_max 18
_diffrn_reflns_limit_h_min -18
_diffrn_reflns_limit_k_max 13
_diffrn_reflns_limit_k_min -13
_diffrn_reflns_limit_l_max 19
_diffrn_reflns_limit_l_min -20
_diffrn_reflns_number 18541
_diffrn_reflns_theta_full 25.06
_diffrn_reflns_theta_max 25.06
_diffrn_reflns_theta_min 1.75
_exptl_absorpt_coefficient_mu 0.425
_exptl_absorpt_correction_T_max 0.9199
_exptl_absorpt_correction_T_min 0.8485
_exptl_absorpt_correction_type multi-scan
_exptl_absorpt_process_details sadabs
_exptl_crystal_colour colourless
_exptl_crystal_density_diffrn 1.291
_exptl_crystal_density_method 'not measured'
_exptl_crystal_description prism
_exptl_crystal_F_000 1320
_exptl_crystal_size_max 0.40
_exptl_crystal_size_mid 0.30
_exptl_crystal_size_min 0.20
_refine_diff_density_max 0.586
_refine_diff_density_min -0.691
_refine_diff_density_rms 0.155
_refine_ls_abs_structure_details 'Flack H D (1983), Acta Cryst. A39, 876-881'
_refine_ls_abs_structure_Flack -0.04(9)
_refine_ls_extinction_method none
_refine_ls_goodness_of_fit_ref 1.145
_refine_ls_hydrogen_treatment constr
_refine_ls_matrix_type full
_refine_ls_number_parameters 398
_refine_ls_number_reflns 5358
_refine_ls_number_restraints 138
_refine_ls_restrained_S_all 1.140
_refine_ls_R_factor_all 0.0732
_refine_ls_R_factor_gt 0.0636
_refine_ls_shift/su_max 0.001
_refine_ls_shift/su_mean 0.000
_refine_ls_structure_factor_coef Fsqd
_refine_ls_weighting_details 'calc w=1/[\s^2^(Fo^2^)+(0.1183P)^2^+2.3598P] where P=(Fo^2^+2Fc^2^)/3'
_refine_ls_weighting_scheme calc
_refine_ls_wR_factor_gt 0.1678
_refine_ls_wR_factor_ref 0.1903
_reflns_number_gt 4876
_reflns_number_total 5358
_reflns_threshold_expression >2sigma(I)
_cod_data_source_file om300345u_si_001.cif
_cod_data_source_block scw12o
_cod_depositor_comments
;
The following automatic conversions were performed:

'_symmetry_cell_setting' value 'Orthorhombic' changed to
'orthorhombic' according to
/home/saulius/struct/CIF-dictionaries/cif_core.dic dictionary named
'cif_core.dic' version 2.4.2 from 2011-04-26.

Automatic conversion script
Id: cif_fix_values 1891 2012-01-12 08:04:46Z andrius 
;
_cod_original_sg_symbol_H-M Pca2(1)
_cod_database_code 4079037

loop_
_symmetry_equiv_pos_as_xyz
'x, y, z'
'-x, -y, z+1/2'
'x+1/2, -y, z'
'-x+1/2, y, z+1/2'

loop_
_atom_site_label
_atom_site_type_symbol
_atom_site_fract_x
_atom_site_fract_y
_atom_site_fract_z
_atom_site_U_iso_or_equiv
_atom_site_adp_type
_atom_site_occupancy
_atom_site_symmetry_multiplicity
_atom_site_calc_flag
_atom_site_refinement_flags
_atom_site_disorder_assembly
_atom_site_disorder_group
C28 C 0.9813(13) 0.4743(15) 0.5024(8) 0.081(5) Uani 0.76(3) 1 d PDU A 1
H28A H 1.0397 0.4512 0.5155 0.097 Uiso 0.76(3) 1 calc PR A 1
H28B H 0.9422 0.4303 0.5357 0.097 Uiso 0.76(3) 1 calc PR A 1
C29 C 0.9711(12) 0.5924(16) 0.5162(9) 0.080(5) Uani 0.76(3) 1 d PDU A 1
H29A H 1.0216 0.6245 0.5418 0.096 Uiso 0.76(3) 1 calc PR A 1
H29B H 0.9213 0.6064 0.5493 0.096 Uiso 0.76(3) 1 calc PR A 1
C30 C 0.9587(14) 0.6462(13) 0.4377(10) 0.095(5) Uani 0.76(3) 1 d PDU A 1
H30A H 0.9015 0.6795 0.4330 0.114 Uiso 0.76(3) 1 calc PR A 1
H30B H 1.0009 0.7074 0.4285 0.114 Uiso 0.76(3) 1 calc PR A 1
C31 C 0.9697(12) 0.5549(9) 0.3852(9) 0.067(4) Uani 0.76(3) 1 d PDU A 1
H31A H 1.0252 0.5619 0.3594 0.081 Uiso 0.76(3) 1 calc PR A 1
H31B H 0.9251 0.5575 0.3454 0.081 Uiso 0.76(3) 1 calc PR A 1
O3 O 0.9653(10) 0.4490(7) 0.4262(7) 0.056(4) Uani 0.76(3) 1 d PDU A 1
C28A C 1.023(4) 0.449(3) 0.496(3) 0.093(12) Uani 0.24(3) 1 d PDU A 2
H28C H 1.0829 0.4650 0.4845 0.111 Uiso 0.24(3) 1 calc PR A 2
H28D H 1.0194 0.3746 0.5228 0.111 Uiso 0.24(3) 1 calc PR A 2
C29A C 0.990(4) 0.535(4) 0.542(2) 0.092(12) Uani 0.24(3) 1 d PDU A 2
H29C H 1.0365 0.5789 0.5674 0.110 Uiso 0.24(3) 1 calc PR A 2
H29D H 0.9533 0.5028 0.5827 0.110 Uiso 0.24(3) 1 calc PR A 2
C30A C 0.940(4) 0.612(4) 0.488(3) 0.099(12) Uani 0.24(3) 1 d PDU A 2
H30C H 0.8811 0.6191 0.5054 0.119 Uiso 0.24(3) 1 calc PR A 2
H30D H 0.9658 0.6895 0.4853 0.119 Uiso 0.24(3) 1 calc PR A 2
C31A C 0.946(4) 0.5547(17) 0.416(3) 0.093(13) Uani 0.24(3) 1 d PDU A 2
H31C H 0.8888 0.5502 0.3924 0.112 Uiso 0.24(3) 1 calc PR A 2
H31D H 0.9829 0.5983 0.3808 0.112 Uiso 0.24(3) 1 calc PR A 2
O3A O 0.978(4) 0.442(2) 0.427(3) 0.084(13) Uani 0.24(3) 1 d PDU A 2
K1 K 0.91841(8) 0.24804(10) 0.35642(8) 0.0268(3) Uani 1 1 d D . .
C1 C 0.8599(3) 0.1502(4) 0.1933(3) 0.0198(11) Uani 1 1 d . A .
H1 H 0.9052 0.1272 0.1563 0.024 Uiso 1 1 calc R . .
C2 C 0.7935(3) 0.3017(5) 0.0712(3) 0.0215(11) Uani 1 1 d . A .
C3 C 0.7657(4) 0.4066(5) 0.0456(4) 0.0320(14) Uani 1 1 d . . .
H3 H 0.7542 0.4664 0.0813 0.038 Uiso 1 1 calc R . .
C4 C 0.7543(5) 0.4250(6) -0.0328(4) 0.0440(17) Uani 1 1 d . . .
H4 H 0.7341 0.4970 -0.0505 0.053 Uiso 1 1 calc R . .
C5 C 0.7719(4) 0.3400(6) -0.0845(3) 0.0371(15) Uani 1 1 d . . .
H5 H 0.8068 0.3689 -0.1283 0.044 Uiso 1 1 calc R . .
C6 C 0.7992(5) 0.2347(7) -0.0592(4) 0.048(2) Uani 1 1 d . . .
H6 H 0.8110 0.1761 -0.0956 0.057 Uiso 1 1 calc R . .
C7 C 0.8099(4) 0.2126(6) 0.0184(4) 0.0315(14) Uani 1 1 d . . .
H7 H 0.8278 0.1392 0.0356 0.038 Uiso 1 1 calc R . .
C8 C 0.7040(3) 0.2285(5) 0.2073(3) 0.0182(11) Uani 1 1 d . A .
C9 C 0.6315(4) 0.2954(5) 0.2088(3) 0.0255(12) Uani 1 1 d . . .
H9 H 0.6336 0.3720 0.1903 0.031 Uiso 1 1 calc R . .
C10 C 0.5574(3) 0.2524(5) 0.2364(4) 0.0264(12) Uani 1 1 d . . .
H10 H 0.5082 0.2990 0.2376 0.032 Uiso 1 1 calc R . .
C11 C 0.5542(4) 0.1377(6) 0.2634(3) 0.0295(13) Uani 1 1 d . . .
H11 H 0.5024 0.1072 0.2819 0.035 Uiso 1 1 calc R . .
C12 C 0.6242(4) 0.0712(5) 0.2631(3) 0.0230(11) Uani 1 1 d . . .
H12 H 0.6219 -0.0051 0.2820 0.028 Uiso 1 1 calc R . .
C13 C 0.7000(3) 0.1160(4) 0.2346(3) 0.0180(10) Uani 1 1 d . A .
C14 C 0.7908(3) -0.0809(4) 0.1693(3) 0.0194(11) Uani 1 1 d . A .
C15 C 0.7530(4) -0.0638(5) 0.0967(4) 0.0275(12) Uani 1 1 d . . .
H15 H 0.7282 0.0081 0.0845 0.033 Uiso 1 1 calc R . .
C16 C 0.7521(4) -0.1510(5) 0.0439(4) 0.0353(14) Uani 1 1 d . . .
H16 H 0.7274 -0.1382 -0.0051 0.042 Uiso 1 1 calc R . .
C17 C 0.7869(4) -0.2588(6) 0.0608(4) 0.0355(15) Uani 1 1 d . . .
H17 H 0.7863 -0.3185 0.0237 0.043 Uiso 1 1 calc R . .
C18 C 0.8224(4) -0.2764(5) 0.1336(4) 0.0360(15) Uani 1 1 d . . .
H18 H 0.8453 -0.3491 0.1466 0.043 Uiso 1 1 calc R . .
C19 C 0.8241(4) -0.1873(4) 0.1868(3) 0.0246(12) Uani 1 1 d . . .
H19 H 0.8485 -0.1998 0.2360 0.030 Uiso 1 1 calc R . .
C20 C 1.0892(5) 0.2643(6) 0.2149(4) 0.0399(16) Uani 1 1 d . . .
H20A H 1.0367 0.2663 0.1841 0.048 Uiso 1 1 calc R A .
H20B H 1.1312 0.2160 0.1880 0.048 Uiso 1 1 calc R . .
C21 C 1.1221(5) 0.3806(6) 0.2268(5) 0.0502(19) Uani 1 1 d . A .
H21A H 1.0755 0.4370 0.2294 0.060 Uiso 1 1 calc R . .
H21B H 1.1608 0.4026 0.1846 0.060 Uiso 1 1 calc R . .
C22 C 1.1709(6) 0.3742(8) 0.3063(6) 0.067(3) Uani 1 1 d . . .
H22A H 1.2328 0.3742 0.2985 0.080 Uiso 1 1 calc R A .
H22B H 1.1554 0.4389 0.3403 0.080 Uiso 1 1 calc R . .
C23 C 1.1407(4) 0.2603(7) 0.3390(5) 0.0495(19) Uani 1 1 d . A .
H23A H 1.1874 0.2038 0.3390 0.059 Uiso 1 1 calc R . .
H23B H 1.1210 0.2706 0.3926 0.059 Uiso 1 1 calc R . .
C24 C 1.0315(5) 0.0357(7) 0.4562(4) 0.0437(17) Uani 1 1 d . . .
H24A H 1.0931 0.0334 0.4656 0.052 Uiso 1 1 calc R A .
H24B H 1.0211 0.0157 0.4017 0.052 Uiso 1 1 calc R . .
C25 C 0.9885(5) -0.0451(7) 0.5064(5) 0.0489(19) Uani 1 1 d . A .
H25A H 1.0237 -0.1135 0.5167 0.059 Uiso 1 1 calc R . .
H25B H 0.9338 -0.0696 0.4844 0.059 Uiso 1 1 calc R . .
C26 C 0.9761(6) 0.0269(8) 0.5789(5) 0.055(2) Uani 1 1 d . . .
H26A H 0.9269 -0.0001 0.6089 0.066 Uiso 1 1 calc R A .
H26B H 1.0270 0.0249 0.6119 0.066 Uiso 1 1 calc R . .
C27 C 0.9615(5) 0.1435(8) 0.5472(4) 0.053(2) Uani 1 1 d . A .
H27A H 0.9002 0.1592 0.5436 0.064 Uiso 1 1 calc R . .
H27B H 0.9874 0.2020 0.5811 0.064 Uiso 1 1 calc R . .
O1 O 1.0727(3) 0.2204(4) 0.2913(3) 0.0345(10) Uani 1 1 d . A .
O2 O 0.9994(3) 0.1473(4) 0.4722(3) 0.0439(12) Uani 1 1 d . A .
P1 P 0.80741(8) 0.27410(11) 0.17472(8) 0.0174(3) Uani 1 1 d . . .
P2 P 0.80153(8) 0.04211(11) 0.23463(8) 0.0170(3) Uani 1 1 d . . .
S1 S 0.84612(9) 0.41906(11) 0.22304(8) 0.0261(3) Uani 1 1 d . A .
S2 S 0.83340(9) -0.01482(12) 0.33830(9) 0.0275(3) Uani 1 1 d . A .

loop_
_atom_site_aniso_label
_atom_site_aniso_U_11
_atom_site_aniso_U_22
_atom_site_aniso_U_33
_atom_site_aniso_U_23
_atom_site_aniso_U_13
_atom_site_aniso_U_12
C28 0.110(10) 0.081(9) 0.052(7) -0.018(7) -0.015(7) 0.001(8)
C29 0.120(10) 0.070(9) 0.052(8) -0.026(7) -0.012(8) -0.028(8)
C30 0.172(12) 0.046(7) 0.068(9) -0.021(6) 0.005(8) -0.012(8)
C31 0.113(9) 0.027(5) 0.062(8) -0.009(5) -0.001(7) -0.013(6)
O3 0.092(7) 0.030(6) 0.046(5) -0.012(4) -0.011(5) -0.017(4)
C28A 0.12(2) 0.073(18) 0.09(2) -0.001(16) -0.020(17) 0.000(16)
C29A 0.12(2) 0.061(18) 0.10(2) 0.016(16) 0.001(18) -0.009(16)
C30A 0.14(2) 0.061(19) 0.10(2) 0.006(17) 0.004(19) 0.001(16)
C31A 0.12(2) 0.06(2) 0.10(2) 0.013(16) -0.008(18) 0.010(16)
O3A 0.12(2) 0.053(19) 0.08(2) 0.011(16) -0.031(17) 0.009(15)
K1 0.0308(6) 0.0254(6) 0.0242(7) -0.0001(5) -0.0054(5) 0.0015(5)
C1 0.021(2) 0.014(2) 0.025(3) -0.003(2) 0.006(2) -0.0017(19)
C2 0.026(3) 0.022(3) 0.017(3) -0.004(2) 0.003(2) -0.003(2)
C3 0.049(4) 0.032(3) 0.016(3) 0.000(2) -0.005(3) 0.006(3)
C4 0.060(4) 0.044(4) 0.029(4) 0.011(3) -0.010(3) -0.003(4)
C5 0.038(4) 0.058(4) 0.015(3) 0.003(3) -0.003(3) -0.004(3)
C6 0.068(5) 0.057(5) 0.020(3) -0.019(3) 0.010(3) -0.011(4)
C7 0.041(3) 0.030(3) 0.024(3) -0.006(3) 0.003(3) -0.002(3)
C8 0.021(2) 0.021(3) 0.013(3) -0.003(2) -0.001(2) 0.0015(19)
C9 0.032(3) 0.025(3) 0.020(3) -0.001(2) 0.003(2) 0.008(2)
C10 0.019(3) 0.029(3) 0.031(3) -0.006(2) -0.004(2) 0.006(2)
C11 0.021(3) 0.044(4) 0.024(3) -0.002(3) 0.002(2) -0.004(2)
C12 0.027(3) 0.019(3) 0.024(3) -0.002(2) 0.002(2) -0.003(2)
C13 0.020(2) 0.020(2) 0.014(2) 0.001(2) 0.003(2) 0.0003(18)
C14 0.021(2) 0.018(3) 0.020(3) 0.001(2) 0.003(2) -0.0017(19)
C15 0.031(3) 0.027(3) 0.025(3) 0.004(2) -0.001(2) 0.003(3)
C16 0.047(4) 0.030(3) 0.028(3) -0.007(3) -0.004(3) 0.001(3)
C17 0.040(4) 0.029(3) 0.038(4) -0.015(3) 0.002(3) -0.001(3)
C18 0.047(4) 0.014(3) 0.047(4) -0.004(3) -0.002(3) -0.003(3)
C19 0.032(3) 0.015(3) 0.027(3) -0.002(2) 0.000(2) 0.002(2)
C20 0.053(4) 0.034(4) 0.033(4) 0.008(3) 0.006(3) -0.002(3)
C21 0.056(4) 0.028(4) 0.066(5) -0.001(4) 0.014(4) -0.010(3)
C22 0.074(6) 0.050(5) 0.075(7) -0.021(5) 0.013(5) -0.032(4)
C23 0.040(4) 0.063(5) 0.045(5) -0.002(4) 0.000(3) -0.011(3)
C24 0.046(4) 0.049(4) 0.036(4) -0.004(3) 0.013(3) 0.010(3)
C25 0.045(4) 0.045(4) 0.057(5) -0.008(4) -0.017(4) -0.002(3)
C26 0.070(5) 0.060(5) 0.036(4) 0.010(4) 0.007(4) -0.002(4)
C27 0.060(5) 0.067(5) 0.033(4) -0.002(4) 0.006(4) 0.029(4)
O1 0.032(2) 0.033(2) 0.038(3) 0.003(2) 0.0079(19) -0.0123(18)
O2 0.062(3) 0.045(3) 0.025(2) 0.006(2) -0.003(2) 0.021(2)
P1 0.0220(7) 0.0161(6) 0.0141(6) -0.0005(5) 0.0014(5) -0.0006(5)
P2 0.0182(6) 0.0147(6) 0.0181(7) 0.0001(5) 0.0005(5) 0.0001(5)
S1 0.0415(8) 0.0166(6) 0.0201(7) -0.0018(5) -0.0048(6) -0.0041(5)
S2 0.0320(7) 0.0279(7) 0.0225(7) 0.0045(6) -0.0064(6) 0.0024(6)

loop_
_atom_type_symbol
_atom_type_description
_atom_type_scat_dispersion_real
_atom_type_scat_dispersion_imag
_atom_type_scat_source
C C 0.0033 0.0016 'International Tables Vol C Tables 4.2.6.8 and 6.1.1.4'
H H 0.0000 0.0000 'International Tables Vol C Tables 4.2.6.8 and 6.1.1.4'
P P 0.1023 0.0942 'International Tables Vol C Tables 4.2.6.8 and 6.1.1.4'
S S 0.1246 0.1234 'International Tables Vol C Tables 4.2.6.8 and 6.1.1.4'
K K 0.2009 0.2494 'International Tables Vol C Tables 4.2.6.8 and 6.1.1.4'
O O 0.0106 0.0060 'International Tables Vol C Tables 4.2.6.8 and 6.1.1.4'

loop_
_geom_angle_atom_site_label_1
_geom_angle_atom_site_label_2
_geom_angle_atom_site_label_3
_geom_angle
_geom_angle_site_symmetry_1
_geom_angle_site_symmetry_3
O3 C28 C29 110.5(14) . .
O3 C28 H28A 109.5 . .
C29 C28 H28A 109.5 . .
O3 C28 H28B 109.5 . .
C29 C28 H28B 109.5 . .
H28A C28 H28B 108.1 . .
C28 C29 C30 105.5(12) . .
C28 C29 H29A 110.7 . .
C30 C29 H29A 110.7 . .
C28 C29 H29B 110.7 . .
C30 C29 H29B 110.7 . .
H29A C29 H29B 108.8 . .
C31 C30 C29 104.8(13) . .
C31 C30 H30A 110.8 . .
C29 C30 H30A 110.8 . .
C31 C30 H30B 110.8 . .
C29 C30 H30B 110.8 . .
H30A C30 H30B 108.9 . .
C30 C31 O3 108.8(13) . .
C30 C31 H31A 109.9 . .
O3 C31 H31A 109.9 . .
C30 C31 H31B 109.9 . .
O3 C31 H31B 109.9 . .
H31A C31 H31B 108.3 . .
C28 O3 C31 106.7(10) . .
C28 O3 K1 131.1(8) . .
C31 O3 K1 122.0(7) . .
O3A C28A C29A 111(3) . .
O3A C28A H28C 109.5 . .
C29A C28A H28C 109.5 . .
O3A C28A H28D 109.5 . .
C29A C28A H28D 109.5 . .
H28C C28A H28D 108.0 . .
C28A C29A C30A 105(2) . .
C28A C29A H29C 110.8 . .
C30A C29A H29C 110.8 . .
C28A C29A H29D 110.8 . .
C30A C29A H29D 110.8 . .
H29C C29A H29D 108.9 . .
C31A C30A C29A 104(2) . .
C31A C30A H30C 111.0 . .
C29A C30A H30C 111.0 . .
C31A C30A H30D 111.0 . .
C29A C30A H30D 111.0 . .
H30C C30A H30D 109.0 . .
O3A C31A C30A 109(2) . .
O3A C31A H31C 109.8 . .
C30A C31A H31C 109.8 . .
O3A C31A H31D 109.8 . .
C30A C31A H31D 109.8 . .
H31C C31A H31D 108.2 . .
C28A O3A C31A 104.4(18) . .
C28A O3A K1 127.5(16) . .
C31A O3A K1 124.9(18) . .
O2 K1 O1 80.14(15) . .
O2 K1 O3 84.9(3) . .
O1 K1 O3 92.4(4) . .
O2 K1 O3A 81.8(7) . .
O1 K1 O3A 88.5(13) . .
O3 K1 O3A 4.7(13) . .
O2 K1 C1 130.89(15) . .
O1 K1 C1 81.28(14) . .
O3 K1 C1 141.0(3) . .
O3A K1 C1 142.4(9) . .
O2 K1 S1 167.41(13) . .
O1 K1 S1 95.29(11) . .
O3 K1 S1 83.6(3) . .
O3A K1 S1 86.4(7) . .
C1 K1 S1 59.02(10) . .
O2 K1 S2 82.08(13) . .
O1 K1 S2 102.33(10) . .
O3 K1 S2 158.3(3) . .
O3A K1 S2 158.7(11) . .
C1 K1 S2 58.35(10) . .
S1 K1 S2 110.44(5) . .
O2 K1 C5 109.99(16) . 4_655
O1 K1 C5 166.85(16) . 4_655
O3 K1 C5 80.5(4) . 4_655
O3A K1 C5 84.9(13) . 4_655
C1 K1 C5 97.18(15) . 4_655
S1 K1 C5 73.02(12) . 4_655
S2 K1 C5 87.69(13) . 4_655
P1 C1 P2 116.0(3) . .
P1 C1 K1 90.4(2) . .
P2 C1 K1 92.6(2) . .
P1 C1 H1 117.3 . .
P2 C1 H1 117.3 . .
K1 C1 H1 117.3 . .
C3 C2 C7 120.2(6) . .
C3 C2 P1 120.7(4) . .
C7 C2 P1 119.1(5) . .
C2 C3 C4 119.7(6) . .
C2 C3 H3 120.1 . .
C4 C3 H3 120.1 . .
C5 C4 C3 120.4(7) . .
C5 C4 H4 119.8 . .
C3 C4 H4 119.8 . .
C4 C5 C6 120.1(6) . .
C4 C5 K1 104.4(5) . 4_654
C6 C5 K1 95.5(5) . 4_654
C4 C5 H5 111.7 . .
C6 C5 H5 111.7 . .
K1 C5 H5 111.7 4_654 .
C5 C6 C7 121.1(7) . .
C5 C6 H6 119.4 . .
C7 C6 H6 119.4 . .
C6 C7 C2 118.4(6) . .
C6 C7 H7 120.8 . .
C2 C7 H7 120.8 . .
C9 C8 C13 119.0(5) . .
C9 C8 P1 126.0(4) . .
C13 C8 P1 115.0(4) . .
C10 C9 C8 120.8(5) . .
C10 C9 H9 119.6 . .
C8 C9 H9 119.6 . .
C9 C10 C11 119.6(5) . .
C9 C10 H10 120.2 . .
C11 C10 H10 120.2 . .
C12 C11 C10 120.6(5) . .
C12 C11 H11 119.7 . .
C10 C11 H11 119.7 . .
C11 C12 C13 119.4(5) . .
C11 C12 H12 120.3 . .
C13 C12 H12 120.3 . .
C8 C13 C12 120.6(5) . .
C8 C13 P2 113.8(4) . .
C12 C13 P2 125.5(4) . .
C19 C14 C15 119.1(5) . .
C19 C14 P2 121.9(4) . .
C15 C14 P2 118.9(4) . .
C16 C15 C14 120.0(5) . .
C16 C15 H15 120.0 . .
C14 C15 H15 120.0 . .
C15 C16 C17 121.3(6) . .
C15 C16 H16 119.3 . .
C17 C16 H16 119.3 . .
C18 C17 C16 118.6(6) . .
C18 C17 H17 120.7 . .
C16 C17 H17 120.7 . .
C19 C18 C17 120.0(6) . .
C19 C18 H18 120.0 . .
C17 C18 H18 120.0 . .
C14 C19 C18 121.0(6) . .
C14 C19 H19 119.5 . .
C18 C19 H19 119.5 . .
O1 C20 C21 105.1(6) . .
O1 C20 H20A 110.7 . .
C21 C20 H20A 110.7 . .
O1 C20 H20B 110.7 . .
C21 C20 H20B 110.7 . .
H20A C20 H20B 108.8 . .
C20 C21 C22 104.7(6) . .
C20 C21 H21A 110.8 . .
C22 C21 H21A 110.8 . .
C20 C21 H21B 110.8 . .
C22 C21 H21B 110.8 . .
H21A C21 H21B 108.9 . .
C23 C22 C21 102.3(6) . .
C23 C22 H22A 111.3 . .
C21 C22 H22A 111.3 . .
C23 C22 H22B 111.3 . .
C21 C22 H22B 111.3 . .
H22A C22 H22B 109.2 . .
O1 C23 C22 107.6(7) . .
O1 C23 H23A 110.2 . .
C22 C23 H23A 110.2 . .
O1 C23 H23B 110.2 . .
C22 C23 H23B 110.2 . .
H23A C23 H23B 108.5 . .
O2 C24 C25 107.8(6) . .
O2 C24 H24A 110.1 . .
C25 C24 H24A 110.1 . .
O2 C24 H24B 110.1 . .
C25 C24 H24B 110.1 . .
H24A C24 H24B 108.5 . .
C24 C25 C26 101.6(6) . .
C24 C25 H25A 111.5 . .
C26 C25 H25A 111.5 . .
C24 C25 H25B 111.5 . .
C26 C25 H25B 111.5 . .
H25A C25 H25B 109.3 . .
C27 C26 C25 102.5(6) . .
C27 C26 H26A 111.3 . .
C25 C26 H26A 111.3 . .
C27 C26 H26B 111.3 . .
C25 C26 H26B 111.3 . .
H26A C26 H26B 109.2 . .
O2 C27 C26 107.4(6) . .
O2 C27 H27A 110.2 . .
C26 C27 H27A 110.2 . .
O2 C27 H27B 110.2 . .
C26 C27 H27B 110.2 . .
H27A C27 H27B 108.5 . .
C23 O1 C20 106.3(5) . .
C23 O1 K1 113.3(4) . .
C20 O1 K1 120.2(4) . .
C24 O2 C27 107.4(6) . .
C24 O2 K1 115.3(4) . .
C27 O2 K1 119.9(4) . .
C1 P1 C8 97.7(2) . .
C1 P1 C2 113.1(3) . .
C8 P1 C2 104.4(2) . .
C1 P1 S1 119.50(19) . .
C8 P1 S1 113.35(18) . .
C2 P1 S1 107.60(19) . .
C1 P2 C13 97.4(2) . .
C1 P2 C14 111.2(3) . .
C13 P2 C14 106.6(2) . .
C1 P2 S2 119.2(2) . .
C13 P2 S2 112.48(18) . .
C14 P2 S2 108.93(19) . .
P1 S1 K1 83.66(6) . .
P2 S2 K1 83.25(6) . .

loop_
_geom_bond_atom_site_label_1
_geom_bond_atom_site_label_2
_geom_bond_distance
_geom_bond_site_symmetry_2
C28 O3 1.381(14) .
C28 C29 1.41(2) .
C28 H28A 0.9900 .
C28 H28B 0.9900 .
C29 C30 1.52(2) .
C29 H29A 0.9900 .
C29 H29B 0.9900 .
C30 C31 1.413(18) .
C30 H30A 0.9900 .
C30 H30B 0.9900 .
C31 O3 1.428(14) .
C31 H31A 0.9900 .
C31 H31B 0.9900 .
O3 K1 2.742(6) .
C28A O3A 1.38(2) .
C28A C29A 1.39(3) .
C28A H28C 0.9900 .
C28A H28D 0.9900 .
C29A C30A 1.52(3) .
C29A H29C 0.9900 .
C29A H29D 0.9900 .
C30A C31A 1.43(3) .
C30A H30C 0.9900 .
C30A H30D 0.9900 .
C31A O3A 1.43(2) .
C31A H31C 0.9900 .
C31A H31D 0.9900 .
O3A K1 2.746(17) .
K1 O2 2.662(5) .
K1 O1 2.714(4) .
K1 C1 3.196(6) .
K1 S1 3.2667(18) .
K1 S2 3.3622(19) .
K1 C5 3.362(6) 4_655
C1 P1 1.698(5) .
C1 P2 1.721(5) .
C1 H1 1.0000 .
C2 C3 1.375(8) .
C2 C7 1.411(8) .
C2 P1 1.842(6) .
C3 C4 1.393(10) .
C3 H3 0.9500 .
C4 C5 1.366(11) .
C4 H4 0.9500 .
C5 C6 1.373(11) .
C5 K1 3.362(6) 4_654
C5 H5 1.0000 .
C6 C7 1.385(10) .
C6 H6 0.9500 .
C7 H7 0.9500 .
C8 C9 1.388(8) .
C8 C13 1.395(7) .
C8 P1 1.815(5) .
C9 C10 1.366(8) .
C9 H9 0.9500 .
C10 C11 1.418(9) .
C10 H10 0.9500 .
C11 C12 1.353(9) .
C11 H11 0.9500 .
C12 C13 1.400(8) .
C12 H12 0.9500 .
C13 P2 1.826(5) .
C14 C19 1.383(7) .
C14 C15 1.411(8) .
C14 P2 1.837(6) .
C15 C16 1.370(9) .
C15 H15 0.9500 .
C16 C17 1.403(9) .
C16 H16 0.9500 .
C17 C18 1.401(11) .
C17 H17 0.9500 .
C18 C19 1.391(9) .
C18 H18 0.9500 .
C19 H19 0.9500 .
C20 O1 1.449(9) .
C20 C21 1.467(9) .
C20 H20A 0.9900 .
C20 H20B 0.9900 .
C21 C22 1.588(14) .
C21 H21A 0.9900 .
C21 H21B 0.9900 .
C22 C23 1.522(11) .
C22 H22A 0.9900 .
C22 H22B 0.9900 .
C23 O1 1.438(9) .
C23 H23A 0.9900 .
C23 H23B 0.9900 .
C24 O2 1.424(9) .
C24 C25 1.455(11) .
C24 H24A 0.9900 .
C24 H24B 0.9900 .
C25 C26 1.527(12) .
C25 H25A 0.9900 .
C25 H25B 0.9900 .
C26 C27 1.485(11) .
C26 H26A 0.9900 .
C26 H26B 0.9900 .
C27 O2 1.437(9) .
C27 H27A 0.9900 .
C27 H27B 0.9900 .
P1 S1 1.9846(19) .
P2 S2 1.987(2) .
